data_2241079
loop_
_publ_author_name
'Bouayad, Kaoutar'
'Kandri Rodi, Youssef'
'Ouzidan, Youness'
'Essassi, El Mokhtar'
'Saadi, Mohamed'
'El Ammari, Lahcen'

_publ_section_title
;
 Crystal structure of
 5-chloro-1,3-bis[2-(2-oxo-1,3-oxazolidin-3-yl)ethyl]-1<i>H</i>-benzimidazol-2(3<i>H</i>)-one
;
_journal_coeditor_code XU5863
_journal_issue 10
_journal_name_full 'Acta Crystallographica Section E'
_journal_page_first o735
_journal_page_last o736
_journal_paper_doi 10.1107/S2056989015016102
_journal_volume 71
_journal_year 2015
_chemical_formula_iupac 'C17 H19 Cl N4 O5'
_chemical_formula_moiety 'C17 H19 Cl N4 O5'
_chemical_formula_sum 'C17 H19 Cl N4 O5'
_chemical_formula_weight 394.81
_chemical_name_systematic 5-Chloro-1,3-bis[2-(2-oxo-1,3-oxazolidin-3-yl)ethyl]-1<i>H</i>-benzimidazol-2(3<i>H</i>)-one
_space_group_crystal_system orthorhombic
_space_group_IT_number 29
_space_group_name_Hall 'P 2c -2ac'
_space_group_name_H-M_alt 'P c a 21'
_symmetry_space_group_name_Hall 'P 2c -2ac'
_symmetry_space_group_name_H-M 'P c a 21'
_atom_sites_solution_hydrogens geom
_audit_creation_method SHELXL-2013
_cell_angle_alpha 90
_cell_angle_beta 90
_cell_angle_gamma 90
_cell_formula_units_Z 4
_cell_length_a 14.053(8)
_cell_length_b 13.438(6)
_cell_length_c 9.733(4)
_cell_measurement_reflns_used 3701
_cell_measurement_temperature 296(2)
_cell_measurement_theta_max 26.371
_cell_measurement_theta_min 1.515
_cell_volume 1838.0(15)
_computing_cell_refinement
;
SAINT-Plus (Bruker, 2009)
;
_computing_data_collection
;
APEX2 (Bruker, 2009)
;
_computing_data_reduction
;
SAINT-Plus (Bruker, 2009)
;
_computing_molecular_graphics
;
ORTEP-3 (Burnett & Johnson, 1996) and ORTEP-3 for Windows (Farrugia,
2012)
;
_computing_publication_material
;
PLATON (Spek, 2009) and publCIF (Westrip, 2010)
;
_computing_structure_refinement
;
SHELXL2013 (Sheldrick, 2015)
;
_computing_structure_solution
;
SHELXS97 (Sheldrick, 2008)
;
_diffrn_ambient_temperature 296(2)
_diffrn_measured_fraction_theta_full 0.999
_diffrn_measured_fraction_theta_max 0.999
_diffrn_measurement_device_type 'Bruker X8 APEX'
_diffrn_measurement_method '\f and \w scans'
_diffrn_radiation_monochromator graphite
_diffrn_radiation_source 'fine-focus sealed tube'
_diffrn_radiation_type MoK\a
_diffrn_radiation_wavelength 0.71073
_diffrn_reflns_av_R_equivalents 0.0523
_diffrn_reflns_limit_h_max 17
_diffrn_reflns_limit_h_min -13
_diffrn_reflns_limit_k_max 16
_diffrn_reflns_limit_k_min -16
_diffrn_reflns_limit_l_max 12
_diffrn_reflns_limit_l_min -12
_diffrn_reflns_number 9588
_diffrn_reflns_theta_full 25.242
_diffrn_reflns_theta_max 26.371
_diffrn_reflns_theta_min 1.515
_exptl_absorpt_coefficient_mu 0.245
_exptl_absorpt_correction_T_max 0.7475
_exptl_absorpt_correction_T_min 0.5037
_exptl_absorpt_correction_type multi-scan
_exptl_absorpt_process_details
;
(SADABS; Bruker, 2009)
;
_exptl_crystal_colour Colourless
_exptl_crystal_density_diffrn 1.423
_exptl_crystal_description block
_exptl_crystal_F_000 820
_exptl_crystal_size_max 0.35
_exptl_crystal_size_mid 0.31
_exptl_crystal_size_min 0.26
_refine_diff_density_max 0.209
_refine_diff_density_min -0.162
_refine_ls_abs_structure_details
;
 Refined as an inversion twin.
;
_refine_ls_abs_structure_Flack 0.5(5)
_refine_ls_extinction_method none
_refine_ls_goodness_of_fit_ref 1.013
_refine_ls_hydrogen_treatment constr
_refine_ls_matrix_type full
_refine_ls_number_parameters 255
_refine_ls_number_reflns 3701
_refine_ls_number_restraints 4
_refine_ls_restrained_S_all 1.023
_refine_ls_R_factor_all 0.1540
_refine_ls_R_factor_gt 0.0574
_refine_ls_shift/su_max 0.000
_refine_ls_shift/su_mean 0.000
_refine_ls_structure_factor_coef Fsqd
_refine_ls_weighting_details 'w=1/[\s^2^(Fo^2^)+(0.0473P)^2^+0.3226P] where P=(Fo^2^+2Fc^2^)/3'
_refine_ls_weighting_scheme calc
_refine_ls_wR_factor_gt 0.1121
_refine_ls_wR_factor_ref 0.1501
_reflns_number_gt 1697
_reflns_number_total 3701
_reflns_threshold_expression 'I > 2\s(I)'
_cod_data_source_file xu5863sup1.cif
_cod_data_source_block I
_cod_original_cell_volume 1838.1(15)
_cod_database_code 2241079
_shelx_space_group_comment
;
The symmetry employed for this shelxl refinement is uniquely defined
by the following loop, which should always be used as a source of
symmetry information in preference to the above space-group names.
They are only intended as comments.
;
_shelxl_version_number .2013

loop_
_symmetry_equiv_pos_as_xyz
'x, y, z'
'-x, -y, z+1/2'
'x+1/2, -y, z'
'-x+1/2, y, z+1/2'

loop_
_atom_site_type_symbol
_atom_site_label
_atom_site_fract_x
_atom_site_fract_y
_atom_site_fract_z
_atom_site_U_iso_or_equiv
_atom_site_adp_type
_atom_site_calc_flag
_atom_site_occupancy
C C1 0.5061(11) 0.6238(11) 0.3946(17) 0.141(6) Uani d 1
H H1A 0.5660 0.5943 0.3660 0.169 Uiso calc 1
H H1B 0.5119 0.6955 0.3879 0.169 Uiso calc 1
C C2 0.4284(10) 0.5885(9) 0.3051(13) 0.094(4) Uani d 1
H H2A 0.3888 0.6431 0.2737 0.113 Uiso calc 1
H H2B 0.4527 0.5523 0.2264 0.113 Uiso calc 1
C C3 0.4066(8) 0.5371(8) 0.5275(13) 0.060(3) Uani d 1
C C4 0.2918(6) 0.4698(6) 0.3603(12) 0.068(3) Uani d 1
H H4A 0.2585 0.5066 0.2894 0.082 Uiso calc 1
H H4B 0.2501 0.4650 0.4395 0.082 Uiso calc 1
C C5 0.3133(7) 0.3677(7) 0.3089(10) 0.074(3) Uani d 1
H H5A 0.2552 0.3394 0.2721 0.089 Uiso calc 1
H H5B 0.3582 0.3733 0.2336 0.089 Uiso calc 1
C C6 0.4456(8) 0.2814(7) 0.4386(11) 0.058(3) Uani d 1
C C7 0.5213(9) 0.3189(9) 0.3704(15) 0.093(4) Uani d 1
H H7 0.5100 0.3570 0.2923 0.111 Uiso calc 1
C C8 0.6121(8) 0.3041(8) 0.4091(11) 0.093(3) Uani d 1
H H8 0.6648 0.3351 0.3704 0.112 Uiso calc 0.567(7)
C C9 0.6151(7) 0.2357(7) 0.5151(15) 0.085(4) Uani d 1
H H9 0.6762 0.2161 0.5395 0.102 Uiso calc 0.433(7)
C C10 0.5401(8) 0.1888(8) 0.5959(13) 0.087(4) Uani d 1
H H10 0.5521 0.1462 0.6692 0.104 Uiso calc 1
C C11 0.4446(10) 0.2151(7) 0.5506(11) 0.067(3) Uani d 1
C C12 0.2912(5) 0.2497(9) 0.5031(13) 0.0513(14) Uani d 1
C C13 0.3124(7) 0.1304(6) 0.6914(9) 0.071(3) Uani d 1
H H13A 0.2538 0.1570 0.7293 0.085 Uiso calc 1
H H13B 0.3582 0.1240 0.7654 0.085 Uiso calc 1
C C14 0.2935(7) 0.0280(6) 0.6264(11) 0.067(3) Uani d 1
H H14A 0.2558 -0.0113 0.6898 0.080 Uiso calc 1
H H14B 0.2560 0.0373 0.5437 0.080 Uiso calc 1
C C15 0.4330(8) -0.0839(8) 0.6883(11) 0.068(3) Uani d 1
H H15A 0.3959 -0.1385 0.7256 0.081 Uiso calc 1
H H15B 0.4552 -0.0423 0.7632 0.081 Uiso calc 1
C C16 0.5157(7) -0.1221(8) 0.6022(10) 0.075(3) Uani d 1
H H16A 0.5743 -0.0876 0.6247 0.090 Uiso calc 1
H H16B 0.5248 -0.1931 0.6146 0.090 Uiso calc 1
C C17 0.4082(9) -0.0368(8) 0.4637(11) 0.066(3) Uani d 1
N N1 0.3770(6) 0.5234(5) 0.3986(8) 0.052(2) Uani d 1
N N2 0.3510(7) 0.3007(6) 0.4064(9) 0.064(2) Uani d 1
N N3 0.3503(6) 0.1993(5) 0.5834(8) 0.0473(19) Uani d 1
N N4 0.3790(6) -0.0276(6) 0.5914(9) 0.059(2) Uani d 1
O O1 0.4858(6) 0.5965(7) 0.5304(9) 0.094(3) Uani d 1
O O2 0.3747(6) 0.4989(7) 0.6326(8) 0.094(3) Uani d 1
O O3 0.2045(3) 0.2489(6) 0.4997(11) 0.0705(11) Uani d 1
O O4 0.3742(6) -0.0045(6) 0.3617(8) 0.096(3) Uani d 1
O O5 0.4846(6) -0.0991(6) 0.4629(8) 0.087(3) Uani d 1
Cl Cl1A 0.7305(5) 0.2867(5) 0.4090(11) 0.103(4) Uani d 0.433(7)
Cl Cl1B 0.7313(5) 0.2114(5) 0.5813(11) 0.140(4) Uani d 0.567(7)

loop_
_atom_site_aniso_label
_atom_site_aniso_U_11
_atom_site_aniso_U_22
_atom_site_aniso_U_33
_atom_site_aniso_U_12
_atom_site_aniso_U_13
_atom_site_aniso_U_23
C1 0.139(13) 0.160(14) 0.123(13) -0.094(11) 0.019(12) 0.004(12)
C2 0.131(13) 0.087(10) 0.064(8) -0.026(9) 0.012(9) 0.007(7)
C3 0.053(8) 0.066(7) 0.060(7) -0.007(5) -0.007(6) -0.006(6)
C4 0.067(9) 0.056(7) 0.082(8) -0.004(5) -0.033(6) 0.012(6)
C5 0.104(10) 0.066(8) 0.053(6) -0.031(6) -0.025(7) 0.003(6)
C6 0.040(7) 0.060(6) 0.074(8) -0.013(6) 0.008(6) -0.028(6)
C7 0.070(8) 0.105(9) 0.103(8) -0.019(7) 0.012(7) -0.040(7)
C8 0.076(8) 0.106(9) 0.097(7) -0.015(6) 0.012(6) -0.010(6)
C9 0.047(5) 0.071(8) 0.137(11) 0.024(5) -0.028(8) -0.047(7)
C10 0.099(10) 0.077(7) 0.084(7) 0.048(8) -0.036(7) -0.051(6)
C11 0.099(11) 0.044(5) 0.058(7) 0.009(6) -0.012(7) -0.020(6)
C12 0.070(4) 0.041(3) 0.043(3) -0.013(7) 0.002(7) -0.003(2)
C13 0.120(11) 0.045(6) 0.047(5) 0.003(6) 0.021(6) 0.008(5)
C14 0.102(10) 0.046(6) 0.052(6) 0.018(6) 0.018(6) 0.007(5)
C15 0.083(9) 0.063(8) 0.056(6) 0.014(6) -0.006(6) 0.013(6)
C16 0.089(8) 0.082(7) 0.055(6) 0.023(6) -0.013(6) -0.007(6)
C17 0.079(10) 0.080(8) 0.038(6) 0.000(7) 0.006(7) -0.003(6)
N1 0.075(6) 0.037(5) 0.042(4) -0.019(4) 0.000(5) -0.004(4)
N2 0.090(7) 0.048(5) 0.055(5) -0.005(5) 0.005(6) -0.007(4)
N3 0.054(5) 0.041(5) 0.047(4) 0.003(4) 0.001(4) 0.010(4)
N4 0.079(7) 0.059(6) 0.040(4) 0.004(5) 0.015(5) 0.013(4)
O1 0.096(7) 0.120(7) 0.064(5) -0.036(6) -0.001(5) -0.019(5)
O2 0.097(7) 0.135(7) 0.051(5) -0.013(5) 0.005(4) 0.012(5)
O3 0.055(3) 0.068(2) 0.090(3) -0.008(5) 0.002(7) -0.0005(19)
O4 0.098(7) 0.151(8) 0.038(4) 0.031(5) 0.003(4) 0.019(5)
O5 0.082(6) 0.113(7) 0.066(5) 0.037(5) 0.015(5) -0.008(5)
Cl1A 0.067(6) 0.075(5) 0.166(8) -0.006(4) 0.006(5) 0.010(5)
Cl1B 0.071(5) 0.123(5) 0.226(9) 0.038(4) -0.040(5) 0.020(6)

loop_
_atom_type_symbol
_atom_type_description
_atom_type_scat_dispersion_real
_atom_type_scat_dispersion_imag
_atom_type_scat_source
C C 0.0033 0.0016 'International Tables Vol C Tables 4.2.6.8 and 6.1.1.4'
H H 0.0000 0.0000 'International Tables Vol C Tables 4.2.6.8 and 6.1.1.4'
N N 0.0061 0.0033 'International Tables Vol C Tables 4.2.6.8 and 6.1.1.4'
O O 0.0106 0.0060 'International Tables Vol C Tables 4.2.6.8 and 6.1.1.4'
Cl Cl 0.1484 0.1585 'International Tables Vol C Tables 4.2.6.8 and 6.1.1.4'

loop_
_geom_angle_atom_site_label_1
_geom_angle_atom_site_label_2
_geom_angle_atom_site_label_3
_geom_angle
O1 C1 C2 108.8(11)
O1 C1 H1A 109.9
C2 C1 H1A 109.9
O1 C1 H1B 109.9
C2 C1 H1B 109.9
H1A C1 H1B 108.3
N1 C2 C1 101.1(10)
N1 C2 H2A 111.6
C1 C2 H2A 111.6
N1 C2 H2B 111.6
C1 C2 H2B 111.6
H2A C2 H2B 109.4
O2 C3 N1 127.6(10)
O2 C3 O1 121.5(11)
N1 C3 O1 110.7(11)
N1 C4 C5 112.2(8)
N1 C4 H4A 109.2
C5 C4 H4A 109.2
N1 C4 H4B 109.2
C5 C4 H4B 109.2
H4A C4 H4B 107.9
N2 C5 C4 115.9(8)
N2 C5 H5A 108.3
C4 C5 H5A 108.3
N2 C5 H5B 108.3
C4 C5 H5B 108.3
H5A C5 H5B 107.4
C7 C6 N2 124.9(12)
C7 C6 C11 128.7(15)
N2 C6 C11 106.4(12)
C8 C7 C6 123.6(14)
C8 C7 H7 118.2
C6 C7 H7 118.2
C7 C8 C9 109.6(11)
C7 C8 Cl1A 163.7(10)
C9 C8 Cl1A 83.0(9)
C7 C8 H8 125.2
C9 C8 H8 125.2
Cl1A C8 H8 43.4
C8 C9 C10 131.9(10)
C8 C9 Cl1B 114.8(10)
C10 C9 Cl1B 112.8(9)
C8 C9 Cl1A 54.8(8)
C10 C9 Cl1A 172.8(7)
Cl1B C9 Cl1A 61.2(4)
C8 C9 H9 114.0
C10 C9 H9 114.0
Cl1B C9 H9 8.4
Cl1A C9 H9 59.3
C11 C10 C9 113.4(10)
C11 C10 H10 123.3
C9 C10 H10 123.3
N3 C11 C6 106.6(12)
N3 C11 C10 141.1(11)
C6 C11 C10 112.2(14)
O3 C12 N3 129.7(12)
O3 C12 N2 124.8(12)
N3 C12 N2 105.3(5)
N3 C13 C14 109.0(7)
N3 C13 H13A 109.9
C14 C13 H13A 109.9
N3 C13 H13B 109.9
C14 C13 H13B 109.9
H13A C13 H13B 108.3
N4 C14 C13 114.4(8)
N4 C14 H14A 108.7
C13 C14 H14A 108.7
N4 C14 H14B 108.7
C13 C14 H14B 108.7
H14A C14 H14B 107.6
N4 C15 C16 102.8(8)
N4 C15 H15A 111.2
C16 C15 H15A 111.2
N4 C15 H15B 111.2
C16 C15 H15B 111.2
H15A C15 H15B 109.1
O5 C16 C15 102.2(8)
O5 C16 H16A 111.3
C15 C16 H16A 111.3
O5 C16 H16B 111.3
C15 C16 H16B 111.3
H16A C16 H16B 109.2
O4 C17 N4 129.3(12)
O4 C17 O5 122.5(11)
N4 C17 O5 108.0(10)
C3 N1 C4 124.7(9)
C3 N1 C2 110.5(9)
C4 N1 C2 123.4(9)
C6 N2 C5 129.0(10)
C6 N2 C12 108.8(9)
C5 N2 C12 121.7(10)
C12 N3 C11 112.8(8)
C12 N3 C13 120.4(9)
C11 N3 C13 126.7(9)
C17 N4 C15 114.1(10)
C17 N4 C14 121.8(10)
C15 N4 C14 123.8(8)
C3 O1 C1 107.4(10)
C17 O5 C16 111.2(8)
C8 Cl1A Cl1B 94.4(5)
C8 Cl1A C9 42.2(4)
Cl1B Cl1A C9 53.0(4)
C9 Cl1B Cl1A 65.9(6)

loop_
_geom_bond_atom_site_label_1
_geom_bond_atom_site_label_2
_geom_bond_distance
C1 O1 1.401(15)
C1 C2 1.475(17)
C1 H1A 0.9700
C1 H1B 0.9700
C2 N1 1.454(13)
C2 H2A 0.9700
C2 H2B 0.9700
C3 O2 1.230(14)
C3 N1 1.334(14)
C3 O1 1.369(12)
C4 N1 1.447(11)
C4 C5 1.491(12)
C4 H4A 0.9700
C4 H4B 0.9700
C5 N2 1.411(12)
C5 H5A 0.9700
C5 H5B 0.9700
C6 C7 1.352(16)
C6 N2 1.391(13)
C6 C11 1.408(8)
C7 C8 1.345(10)
C7 H7 0.9300
C8 C9 1.383(11)
C8 Cl1A 1.680(13)
C8 H8 0.9300
C9 C10 1.458(10)
C9 Cl1B 1.786(10)
C9 Cl1A 2.042(15)
C9 H9 0.9300
C10 C11 1.456(15)
C10 H10 0.9300
C11 N3 1.379(14)
C12 O3 1.219(6)
C12 N3 1.326(12)
C12 N2 1.436(13)
C13 N3 1.499(11)
C13 C14 1.538(12)
C13 H13A 0.9700
C13 H13B 0.9700
C14 N4 1.455(11)
C14 H14A 0.9700
C14 H14B 0.9700
C15 N4 1.428(12)
C15 C16 1.522(13)
C15 H15A 0.9700
C15 H15B 0.9700
C16 O5 1.458(11)
C16 H16A 0.9700
C16 H16B 0.9700
C17 O4 1.183(14)
C17 N4 1.315(14)
C17 O5 1.362(13)
Cl1A Cl1B 1.959(6)

loop_
_geom_hbond_atom_site_label_D
_geom_hbond_atom_site_label_H
_geom_hbond_atom_site_label_A
_geom_hbond_site_symmetry_A
_geom_hbond_distance_DH
_geom_hbond_distance_HA
_geom_hbond_distance_DA
_geom_hbond_angle_DHA
C4 H4A O2 4_554 0.97 2.42 3.247(13) 143.3
C14 H14A O4 4 0.97 2.48 3.315(13) 144.3

_cod_database_fobs_code 2241079
